data_2205524
loop_
_publ_author_name
'Lei Yan'
'Yu-Lin Zhu'
'Yuan-Jiang Pan'

_publ_section_title 4-<i>p</i>-Tolyl-1,3,4,4a,5,6,7,8a-octahydro-2<i>H</i>-pyrano[2,3-<i>d</i>]pyrimidin-2-one
_journal_issue 4
_journal_name_full 'Acta Crystallographica Section E'
_journal_page_first o1049
_journal_page_last o1051
_journal_paper_doi 10.1107/S1600536805008147
_journal_volume 61
_journal_year 2005
_chemical_formula_iupac 'C14 H18 N2 O2'
_chemical_formula_moiety 'C14 H18 N2 O2'
_chemical_formula_sum 'C14 H18 N2 O2'
_chemical_formula_weight 246.30
_chemical_name_systematic
;
4-p-Tolyl-1,3,4,4a,5,6,7,8a-octahydro-2H-pyrano[2,3-d]pyrimidin-2-one
;
_space_group_IT_number 2
_symmetry_cell_setting triclinic
_symmetry_space_group_name_Hall '-P 1'
_symmetry_space_group_name_H-M 'P -1'
_atom_sites_solution_hydrogens geom
_atom_sites_solution_primary direct
_atom_sites_solution_secondary difmap
_cell_angle_alpha 88.516(2)
_cell_angle_beta 76.964(2)
_cell_angle_gamma 83.401(2)
_cell_formula_units_Z 2
_cell_length_a 7.7151(10)
_cell_length_b 8.5541(11)
_cell_length_c 9.6887(13)
_cell_measurement_reflns_used 1671
_cell_measurement_temperature 293(2)
_cell_measurement_theta_max 28.40
_cell_measurement_theta_min 2.73
_cell_volume 618.81(14)
_computing_cell_refinement SMART
_computing_data_collection 'SMART (Bruker, 1999)'
_computing_data_reduction 'SAINT (Bruker, 1999)'
_computing_molecular_graphics 'SHELXTL (Bruker, 1998)'
_computing_publication_material SHELXTL
_computing_structure_refinement 'SHELXL97 (Sheldrick, 1997)'
_computing_structure_solution 'SHELXS97 (Sheldrick, 1990)'
_diffrn_ambient_temperature 293(2)
_diffrn_measured_fraction_theta_full 0.982
_diffrn_measured_fraction_theta_max 0.982
_diffrn_measurement_device_type 'Bruker SMART CCD area-detector'
_diffrn_measurement_method '\f and \w'
_diffrn_radiation_monochromator graphite
_diffrn_radiation_source 'fine-focus sealed tube'
_diffrn_radiation_type MoK\a
_diffrn_radiation_wavelength 0.71073
_diffrn_reflns_av_R_equivalents 0.0128
_diffrn_reflns_av_sigmaI/netI 0.0193
_diffrn_reflns_limit_h_max 9
_diffrn_reflns_limit_h_min -8
_diffrn_reflns_limit_k_max 10
_diffrn_reflns_limit_k_min -6
_diffrn_reflns_limit_l_max 11
_diffrn_reflns_limit_l_min -11
_diffrn_reflns_number 3223
_diffrn_reflns_theta_full 25.25
_diffrn_reflns_theta_max 25.25
_diffrn_reflns_theta_min 2.16
_exptl_absorpt_coefficient_mu 0.089
_exptl_absorpt_correction_type none
_exptl_crystal_colour colourless
_exptl_crystal_density_diffrn 1.322
_exptl_crystal_density_method 'not measured'
_exptl_crystal_description prism
_exptl_crystal_F_000 264
_exptl_crystal_size_max 0.34
_exptl_crystal_size_mid 0.34
_exptl_crystal_size_min 0.30
_refine_diff_density_max 0.198
_refine_diff_density_min -0.136
_refine_ls_extinction_coef 0.032(7)
_refine_ls_extinction_expression Fc^*^=kFc[1+0.001xFc^2^\l^3^/sin(2\q)]^-1/4^
_refine_ls_extinction_method SHELXL97
_refine_ls_goodness_of_fit_ref 1.113
_refine_ls_hydrogen_treatment constr
_refine_ls_matrix_type full
_refine_ls_number_parameters 164
_refine_ls_number_reflns 2204
_refine_ls_number_restraints 0
_refine_ls_restrained_S_all 1.113
_refine_ls_R_factor_all 0.0429
_refine_ls_R_factor_gt 0.0373
_refine_ls_shift/su_max 0.000
_refine_ls_shift/su_mean 0.000
_refine_ls_structure_factor_coef Fsqd
_refine_ls_weighting_details 'calc w = 1/[\s^2^(Fo^2^)+(0.0609P)^2^+0.0889P] where P = (Fo^2^+2Fc^2^)/3'
_refine_ls_weighting_scheme calc
_refine_ls_wR_factor_gt 0.1083
_refine_ls_wR_factor_ref 0.1115
_reflns_number_gt 1865
_reflns_number_total 2204
_reflns_threshold_expression I>2\s(I)
_cod_data_source_file jh6001.cif
_cod_data_source_block I
_cod_database_code 2205524
_cod_database_fobs_code 2205524

loop_
_symmetry_equiv_pos_as_xyz
'x, y, z'
'-x, -y, -z'

loop_
_atom_site_label
_atom_site_fract_x
_atom_site_fract_y
_atom_site_fract_z
_atom_site_U_iso_or_equiv
_atom_site_adp_type
_atom_site_calc_flag
_atom_site_refinement_flags
_atom_site_occupancy
_atom_site_type_symbol
O 0.75791(14) -0.03244(11) -0.00243(11) 0.0486(3) Uani d . 1 O
O8 0.78614(12) 0.44337(10) 0.02673(9) 0.0358(3) Uani d . 1 O
N1 0.84457(15) 0.18026(13) 0.08654(13) 0.0413(3) Uani d . 1 N
H1 0.9546 0.1399 0.0659 0.050 Uiso calc R 1 H
N3 0.54593(15) 0.14422(14) 0.12559(13) 0.0414(3) Uani d . 1 N
H3 0.4662 0.0864 0.1141 0.050 Uiso calc R 1 H
C2 0.71710(18) 0.09202(15) 0.06612(14) 0.0362(3) Uani d . 1 C
C4 0.48082(17) 0.28861(15) 0.20754(13) 0.0331(3) Uani d . 1 C
H4 0.4349 0.3678 0.1459 0.040 Uiso calc R 1 H
C5 0.58620(19) 0.52325(16) 0.30750(14) 0.0393(3) Uani d . 1 C
H5A 0.4673 0.5349 0.3689 0.047 Uiso calc R 1 H
H5B 0.6699 0.5492 0.3622 0.047 Uiso calc R 1 H
C6 0.59077(19) 0.63768(16) 0.18378(15) 0.0405(4) Uani d . 1 C
H6A 0.4908 0.6274 0.1405 0.049 Uiso calc R 1 H
H6B 0.5798 0.7448 0.2178 0.049 Uiso calc R 1 H
C7 0.76487(18) 0.60300(16) 0.07525(15) 0.0377(3) Uani d . 1 C
H7A 0.7660 0.6741 -0.0045 0.045 Uiso calc R 1 H
H7B 0.8642 0.6202 0.1170 0.045 Uiso calc R 1 H
C9 0.80411(17) 0.33677(15) 0.14062(14) 0.0337(3) Uani d . 1 C
H9 0.9038 0.3626 0.1799 0.040 Uiso calc R 1 H
C10 0.63427(17) 0.35172(15) 0.25793(13) 0.0330(3) Uani d . 1 C
H10 0.6579 0.2875 0.3383 0.040 Uiso calc R 1 H
C11 0.32813(17) 0.25735(16) 0.33050(14) 0.0355(3) Uani d . 1 C
C12 0.3511(2) 0.1457(2) 0.4312(2) 0.0652(5) Uani d . 1 C
H12 0.4619 0.0864 0.4223 0.078 Uiso calc R 1 H
C13 0.2139(2) 0.1188(2) 0.5454(2) 0.0686(6) Uani d . 1 C
H13 0.2356 0.0441 0.6126 0.082 Uiso calc R 1 H
C14 0.0466(2) 0.2000(2) 0.56179(16) 0.0491(4) Uani d . 1 C
C15 0.0227(2) 0.3106(2) 0.46006(17) 0.0524(4) Uani d . 1 C
H15 -0.0895 0.3670 0.4675 0.063 Uiso calc R 1 H
C16 0.16138(19) 0.34086(19) 0.34634(15) 0.0442(4) Uani d . 1 C
H16 0.1411 0.4180 0.2806 0.053 Uiso calc R 1 H
C17 -0.1023(3) 0.1706(3) 0.6870(2) 0.0740(6) Uani d . 1 C
H17A -0.2089 0.2376 0.6805 0.089 Uiso calc PR 0.50 H
H17B -0.0680 0.1930 0.7730 0.089 Uiso calc PR 0.50 H
H17C -0.1248 0.0625 0.6871 0.089 Uiso calc PR 0.50 H
H17D -0.0589 0.0912 0.7466 0.089 Uiso calc PR 0.50 H
H17E -0.1998 0.1357 0.6540 0.089 Uiso calc PR 0.50 H
H17F -0.1430 0.2662 0.7400 0.089 Uiso calc PR 0.50 H

loop_
_atom_site_aniso_label
_atom_site_aniso_U_11
_atom_site_aniso_U_22
_atom_site_aniso_U_33
_atom_site_aniso_U_12
_atom_site_aniso_U_13
_atom_site_aniso_U_23
O 0.0464(6) 0.0341(6) 0.0583(7) -0.0079(4) 0.0058(5) -0.0110(5)
O8 0.0349(5) 0.0367(5) 0.0337(5) -0.0067(4) -0.0016(4) -0.0014(4)
N1 0.0271(6) 0.0343(6) 0.0590(8) -0.0006(5) -0.0030(5) -0.0076(5)
N3 0.0324(6) 0.0415(7) 0.0477(7) -0.0111(5) 0.0012(5) -0.0124(5)
C2 0.0371(7) 0.0311(7) 0.0366(7) -0.0067(6) 0.0010(6) 0.0007(6)
C4 0.0311(7) 0.0340(7) 0.0321(7) -0.0036(5) -0.0026(5) 0.0005(5)
C5 0.0410(8) 0.0414(8) 0.0337(7) -0.0065(6) -0.0027(6) -0.0068(6)
C6 0.0402(8) 0.0327(7) 0.0457(8) -0.0026(6) -0.0039(6) -0.0037(6)
C7 0.0378(7) 0.0341(7) 0.0403(7) -0.0081(6) -0.0048(6) 0.0015(6)
C9 0.0289(7) 0.0335(7) 0.0392(7) -0.0048(5) -0.0079(5) -0.0019(6)
C10 0.0340(7) 0.0356(7) 0.0292(7) -0.0045(5) -0.0067(5) 0.0030(5)
C11 0.0311(7) 0.0364(7) 0.0365(7) -0.0053(5) -0.0015(6) -0.0019(6)
C12 0.0410(9) 0.0664(11) 0.0716(12) 0.0105(8) 0.0105(8) 0.0312(9)
C13 0.0549(10) 0.0727(12) 0.0641(11) 0.0006(9) 0.0084(9) 0.0324(10)
C14 0.0411(8) 0.0589(10) 0.0434(8) -0.0131(7) 0.0031(7) -0.0053(7)
C15 0.0300(7) 0.0724(11) 0.0509(9) -0.0001(7) -0.0028(7) -0.0062(8)
C16 0.0348(8) 0.0578(9) 0.0391(8) -0.0024(6) -0.0078(6) 0.0027(7)
C17 0.0584(11) 0.0975(15) 0.0560(11) -0.0224(10) 0.0152(9) -0.0029(10)

loop_
_atom_type_symbol
_atom_type_description
_atom_type_scat_dispersion_real
_atom_type_scat_dispersion_imag
_atom_type_scat_source
C C 0.0033 0.0016 'International Tables Vol C Tables 4.2.6.8 and 6.1.1.4'
H H 0.0000 0.0000 'International Tables Vol C Tables 4.2.6.8 and 6.1.1.4'
N N 0.0061 0.0033 'International Tables Vol C Tables 4.2.6.8 and 6.1.1.4'
O O 0.0106 0.0060 'International Tables Vol C Tables 4.2.6.8 and 6.1.1.4'

loop_
_geom_angle_atom_site_label_1
_geom_angle_atom_site_label_2
_geom_angle_atom_site_label_3
_geom_angle
_geom_angle_publ_flag
C9 O8 C7 110.14(9) ?
C2 N1 C9 122.91(11) yes
C2 N1 H1 118.5 ?
C9 N1 H1 118.5 ?
C2 N3 C4 127.05(11) yes
C2 N3 H3 116.5 ?
C4 N3 H3 116.5 ?
O C2 N3 121.86(12) ?
O C2 N1 121.11(12) ?
N3 C2 N1 117.01(11) yes
N3 C4 C11 109.56(10) ?
N3 C4 C10 110.36(10) ?
C11 C4 C10 111.83(10) ?
N3 C4 H4 108.3 ?
C11 C4 H4 108.3 ?
C10 C4 H4 108.3 ?
C6 C5 C10 112.17(11) yes
C6 C5 H5A 109.2 ?
C10 C5 H5A 109.2 ?
C6 C5 H5B 109.2 ?
C10 C5 H5B 109.2 ?
H5A C5 H5B 107.9 ?
C7 C6 C5 109.74(11) ?
C7 C6 H6A 109.7 ?
C5 C6 H6A 109.7 ?
C7 C6 H6B 109.7 ?
C5 C6 H6B 109.7 ?
H6A C6 H6B 108.2 ?
O8 C7 C6 110.59(10) ?
O8 C7 H7A 109.5 ?
C6 C7 H7A 109.5 ?
O8 C7 H7B 109.5 ?
C6 C7 H7B 109.5 ?
H7A C7 H7B 108.1 ?
N1 C9 O8 109.06(10) ?
N1 C9 C10 110.93(11) ?
O8 C9 C10 110.95(10) ?
N1 C9 H9 108.6 ?
O8 C9 H9 108.6 ?
C10 C9 H9 108.6 ?
C9 C10 C5 110.04(11) ?
C9 C10 C4 110.39(10) ?
C5 C10 C4 111.88(11) yes
C9 C10 H10 108.1 ?
C5 C10 H10 108.1 ?
C4 C10 H10 108.1 ?
C12 C11 C16 117.32(13) yes
C12 C11 C4 121.38(12) ?
C16 C11 C4 121.30(12) ?
C11 C12 C13 121.81(15) ?
C11 C12 H12 119.1 ?
C13 C12 H12 119.1 ?
C14 C13 C12 121.52(16) ?
C14 C13 H13 119.2 ?
C12 C13 H13 119.2 ?
C13 C14 C15 116.75(14) yes
C13 C14 C17 121.27(17) ?
C15 C14 C17 121.97(16) ?
C14 C15 C16 122.07(14) ?
C14 C15 H15 119.0 ?
C16 C15 H15 119.0 ?
C11 C16 C15 120.50(14) ?
C11 C16 H16 119.7 ?
C15 C16 H16 119.7 ?
C14 C17 H17A 109.5 ?
C14 C17 H17B 109.5 ?
H17A C17 H17B 109.5 ?
C14 C17 H17C 109.5 ?
H17A C17 H17C 109.5 ?
H17B C17 H17C 109.5 ?
C14 C17 H17D 109.5 ?
H17A C17 H17D 141.1 ?
H17B C17 H17D 56.3 ?
H17C C17 H17D 56.3 ?
C14 C17 H17E 109.5 ?
H17A C17 H17E 56.3 ?
H17B C17 H17E 141.1 ?
H17C C17 H17E 56.3 ?
H17D C17 H17E 109.5 ?
C14 C17 H17F 109.5 ?
H17A C17 H17F 56.3 ?
H17B C17 H17F 56.3 ?
H17C C17 H17F 141.1 ?
H17D C17 H17F 109.5 ?
H17E C17 H17F 109.5 ?

loop_
_geom_bond_atom_site_label_1
_geom_bond_atom_site_label_2
_geom_bond_distance
_geom_bond_publ_flag
O C2 1.2405(16) ?
O8 C9 1.4339(16) ?
O8 C7 1.4351(15) ?
N1 C2 1.3573(18) yes
N1 C9 1.4251(17) yes
N1 H1 0.8600 ?
N3 C2 1.3453(17) yes
N3 C4 1.4617(16) yes
N3 H3 0.8600 ?
C4 C11 1.5170(17) ?
C4 C10 1.5339(18) yes
C4 H4 0.9800 ?
C5 C6 1.5246(19) ?
C5 C10 1.5337(18) yes
C5 H5A 0.9700 ?
C5 H5B 0.9700 ?
C6 C7 1.5117(19) ?
C6 H6A 0.9700 ?
C6 H6B 0.9700 ?
C7 H7A 0.9700 ?
C7 H7B 0.9700 ?
C9 C10 1.5239(18) ?
C9 H9 0.9800 ?
C10 H10 0.9800 ?
C11 C12 1.373(2) ?
C11 C16 1.3763(19) ?
C12 C13 1.382(2) ?
C12 H12 0.9300 ?
C13 C14 1.371(2) ?
C13 H13 0.9300 ?
C14 C15 1.377(2) ?
C14 C17 1.509(2) ?
C15 C16 1.394(2) ?
C15 H15 0.9300 ?
C16 H16 0.9300 ?
C17 H17A 0.9600 ?
C17 H17B 0.9600 ?
C17 H17C 0.9600 ?
C17 H17D 0.9600 ?
C17 H17E 0.9600 ?
C17 H17F 0.9600 ?

loop_
_geom_hbond_atom_site_label_D
_geom_hbond_atom_site_label_H
_geom_hbond_atom_site_label_A
_geom_hbond_site_symmetry_A
_geom_hbond_distance_DH
_geom_hbond_distance_HA
_geom_hbond_distance_DA
_geom_hbond_angle_DHA
_geom_hbond_publ_flag
N1 H1 O 2_755 0.86 2.26 3.1177(16) 176 yes
N3 H3 O 2_655 0.86 2.33 3.1096(16) 151 yes

loop_
_geom_torsion_atom_site_label_1
_geom_torsion_atom_site_label_2
_geom_torsion_atom_site_label_3
_geom_torsion_atom_site_label_4
_geom_torsion
_geom_torsion_publ_flag
C4 N3 C2 O -179.54(12) ?
C4 N3 C2 N1 1.6(2) ?
C9 N1 C2 O 167.84(13) ?
C9 N1 C2 N3 -13.3(2) ?
C2 N3 C4 C11 -141.01(14) ?
C2 N3 C4 C10 -17.46(18) ?
C10 C5 C6 C7 -49.78(15) ?
C9 O8 C7 C6 -65.38(13) ?
C5 C6 C7 O8 57.64(15) ?
C2 N1 C9 O8 -82.99(15) ?
C2 N1 C9 C10 39.50(17) ?
C7 O8 C9 N1 -173.70(10) ?
C7 O8 C9 C10 63.82(12) ?
N1 C9 C10 C5 -176.15(10) ?
O8 C9 C10 C5 -54.76(13) yes
N1 C9 C10 C4 -52.16(14) ?
O8 C9 C10 C4 69.22(13) yes
C6 C5 C10 C9 48.38(15) ?
C6 C5 C10 C4 -74.73(14) ?
N3 C4 C10 C9 41.28(14) ?
C11 C4 C10 C9 163.51(11) yes
N3 C4 C10 C5 164.20(10) ?
C11 C4 C10 C5 -73.58(14) yes
N3 C4 C11 C12 59.02(18) ?
C10 C4 C11 C12 -63.67(18) ?
N3 C4 C11 C16 -121.59(14) ?
C10 C4 C11 C16 115.73(14) ?
C16 C11 C12 C13 -0.9(3) ?
C4 C11 C12 C13 178.48(17) ?
C11 C12 C13 C14 1.7(3) ?
C12 C13 C14 C15 -0.8(3) ?
C12 C13 C14 C17 -179.7(2) ?
C13 C14 C15 C16 -0.7(3) ?
C17 C14 C15 C16 178.27(16) ?
C12 C11 C16 C15 -0.5(2) ?
C4 C11 C16 C15 -179.94(13) ?
C14 C15 C16 C11 1.3(2) ?
